data_7008476
loop_
_publ_author_name
'Bishop, Michael M.'
'Lindoy, Leonard F.'
'Parkin, Andrew'
'Turner, Peter'

_publ_section_title
;
 Towards a system for the systematic structural study of intermolecular
 interactions in crystals of transition metal complexes.
;
_journal_issue 15
_journal_name_full 'Dalton transactions (Cambridge, England : 2003)'
_journal_page_first 2563
_journal_page_last 2571
_journal_paper_doi 10.1039/b503381k
_journal_year 2005
_chemical_formula_sum 'C36 H40 Cl2 Cu N8 O14'
_chemical_formula_weight 943.20
_chemical_name_systematic
;
?
;
_space_group_IT_number 14
_symmetry_cell_setting monoclinic
_symmetry_Int_Tables_number 14
_symmetry_space_group_name_Hall '-P 2yn'
_symmetry_space_group_name_H-M 'P 1 21/n 1'
_atom_sites_solution_hydrogens geom
_atom_sites_solution_primary direct
_atom_sites_solution_secondary difmap
_audit_creation_method SHELXL-97
_cell_angle_alpha 90.00
_cell_angle_beta 105.488(3)
_cell_angle_gamma 90.00
_cell_formula_units_Z 2
_cell_length_a 10.982(2)
_cell_length_b 13.361(3)
_cell_length_c 14.624(3)
_cell_measurement_reflns_used 1019
_cell_measurement_temperature 150(2)
_cell_measurement_theta_max 27.472
_cell_measurement_theta_min 3.099
_cell_volume 2067.9(7)
_computing_cell_refinement 'SAINT (Bruker,1995)'
_computing_data_collection 'SMART (Bruker,1995)'
_computing_data_reduction 'SAINT and XPREP (Bruker 1995)'
_computing_molecular_graphics
;
teXsan for Windows (MSC, 1997)
xtal 3.6 (Hall,du Boulay, D.J. & Olthof-Hazekamp, R. 1999)
ORTEPII (Johnson,C.K., 1976).
WinGX (Farrugia, 1999)
;
_computing_structure_refinement 'SHELXL-97 (Sheldrick, 1997)'
_computing_structure_solution 'SIR97 (Altomare, et. al. 1997)'
_diffrn_ambient_temperature 150(2)
_diffrn_crystal_treatment
;
attached with Exxon Paratone N, to a short length
of fibre supported on a thin piece of copper wire
inserted in a copper mounting pin. The crystal was
quenched in a cold nitrogen gas stream from an
Oxford Cryosystems Cryostream.
;
_diffrn_measured_fraction_theta_full 0.930
_diffrn_measured_fraction_theta_max 0.930
_diffrn_measurement_device_type 'Bruker SMART 1000 CCD'
_diffrn_measurement_method \w
_diffrn_radiation_monochromator graphite
_diffrn_radiation_source 'sealed tube'
_diffrn_radiation_type MoK\a
_diffrn_radiation_wavelength 0.71073
_diffrn_reflns_av_R_equivalents 0.0286
_diffrn_reflns_av_sigmaI/netI 0.0136
_diffrn_reflns_limit_h_max 13
_diffrn_reflns_limit_h_min -13
_diffrn_reflns_limit_k_max 17
_diffrn_reflns_limit_k_min -17
_diffrn_reflns_limit_l_max 18
_diffrn_reflns_limit_l_min -18
_diffrn_reflns_number 18913
_diffrn_reflns_theta_full 28.03
_diffrn_reflns_theta_max 28.03
_diffrn_reflns_theta_min 2.08
_diffrn_standards_decay_% 0.1
_diffrn_standards_number 289
_exptl_absorpt_coefficient_mu 0.734
_exptl_absorpt_correction_T_max 0.921
_exptl_absorpt_correction_T_min 0.802
_exptl_absorpt_correction_type gaussian
_exptl_absorpt_process_details
;
Gaussian (Coppens et al., 1965)
XPREP (Bruker, 1995)
;
_exptl_crystal_colour blue
_exptl_crystal_density_diffrn 1.515
_exptl_crystal_density_method 'not measured'
_exptl_crystal_description prism
_exptl_crystal_F_000 974
_exptl_crystal_size_max 0.350
_exptl_crystal_size_mid 0.330
_exptl_crystal_size_min 0.070
_refine_diff_density_max 0.410
_refine_diff_density_min -0.312
_refine_diff_density_rms 0.050
_refine_ls_extinction_method none
_refine_ls_goodness_of_fit_ref 1.367
_refine_ls_hydrogen_treatment mixed
_refine_ls_matrix_type full
_refine_ls_number_parameters 292
_refine_ls_number_reflns 4653
_refine_ls_number_restraints 2
_refine_ls_restrained_S_all 1.370
_refine_ls_R_factor_all 0.0309
_refine_ls_R_factor_gt 0.0278
_refine_ls_shift/su_max 0.001
_refine_ls_shift/su_mean 0.000
_refine_ls_structure_factor_coef Fsqd
_refine_ls_weighting_details 'calc w=1/[\s^2^(Fo^2^)+(0.03P)^2^+0.5P] where P=(Fo^2^+2Fc^2^)/3'
_refine_ls_weighting_scheme calc
_refine_ls_wR_factor_gt 0.0742
_refine_ls_wR_factor_ref 0.0754
_reflns_number_gt 4230
_reflns_number_total 4653
_reflns_threshold_expression 2sigma(I)
_cod_data_source_file b503381k.txt
_cod_data_source_block 3a
_cod_original_cell_volume 2068.0(7)
_cod_original_sg_symbol_H-M 'P 21/n '
_cod_database_code 7008476

loop_
_symmetry_equiv_pos_as_xyz
'x, y, z'
'-x+1/2, y+1/2, -z+1/2'
'-x, -y, -z'
'x-1/2, -y-1/2, z-1/2'

loop_
_atom_site_label
_atom_site_type_symbol
_atom_site_fract_x
_atom_site_fract_y
_atom_site_fract_z
_atom_site_U_iso_or_equiv
_atom_site_adp_type
_atom_site_occupancy
_atom_site_symmetry_multiplicity
_atom_site_calc_flag
_atom_site_refinement_flags
_atom_site_disorder_assembly
_atom_site_disorder_group
Cu1 Cu 1.0000 0.0000 0.5000 0.01663(8) Uani 1 2 d S . .
O1 O 0.69370(9) 0.08878(8) 0.46769(7) 0.0228(2) Uani 1 1 d . . .
O2 O 1.17706(9) 0.06474(8) 0.28739(7) 0.0236(2) Uani 1 1 d . . .
N1 N 0.86831(11) 0.08296(9) 0.40560(8) 0.0176(2) Uani 1 1 d . . .
N2 N 0.78923(11) 0.17806(9) 0.27516(9) 0.0194(2) Uani 1 1 d D . .
H2N H 0.7816(16) 0.1898(14) 0.2198(12) 0.027(5) Uiso 1 1 d D . .
N3 N 0.98837(11) 0.11188(9) 0.29363(8) 0.0187(2) Uani 1 1 d D . .
H3N H 0.9945(17) 0.1468(13) 0.2509(12) 0.027(5) Uiso 1 1 d D . .
N4 N 1.10003(12) 0.00002(9) 0.40916(9) 0.0197(2) Uani 1 1 d . . .
H4N H 1.1666(19) -0.0263(14) 0.4309(13) 0.027(5) Uiso 1 1 d . . .
C1 C 0.74485(13) 0.10754(10) 0.40569(10) 0.0182(3) Uani 1 1 d . . .
C2 C 0.67992(13) 0.16520(10) 0.31386(10) 0.0181(3) Uani 1 1 d . . .
C3 C 0.88509(13) 0.12322(10) 0.32517(9) 0.0175(3) Uani 1 1 d . . .
C4 C 1.09183(13) 0.05422(10) 0.33610(10) 0.0188(3) Uani 1 1 d . . .
C5 C 1.29526(15) 0.01118(13) 0.32070(13) 0.0310(4) Uani 1 1 d . . .
H5A H 1.3355 0.0299 0.3867 0.046 Uiso 1 1 calc R . .
H5B H 1.3514 0.0285 0.2810 0.046 Uiso 1 1 calc R . .
H5C H 1.2789 -0.0610 0.3169 0.046 Uiso 1 1 calc R . .
C6 C 0.62772(14) 0.26421(10) 0.33918(10) 0.0202(3) Uani 1 1 d . . .
C7 C 0.69742(15) 0.35182(12) 0.34560(11) 0.0273(3) Uani 1 1 d . . .
H7 H 0.7771 0.3509 0.3317 0.033 Uiso 1 1 calc R . .
C8 C 0.65115(18) 0.44096(12) 0.37226(12) 0.0351(4) Uani 1 1 d . . .
H8 H 0.6995 0.5006 0.3768 0.042 Uiso 1 1 calc R . .
C9 C 0.5351(2) 0.44297(13) 0.39215(12) 0.0381(4) Uani 1 1 d . . .
H9 H 0.5033 0.5041 0.4097 0.046 Uiso 1 1 calc R . .
C10 C 0.46508(18) 0.35569(14) 0.38656(13) 0.0379(4) Uani 1 1 d . . .
H10 H 0.3854 0.3570 0.4005 0.045 Uiso 1 1 calc R . .
C11 C 0.51143(16) 0.26613(12) 0.36057(12) 0.0287(3) Uani 1 1 d . . .
H11 H 0.4638 0.2063 0.3574 0.034 Uiso 1 1 calc R . .
C12 C 0.58254(13) 0.10051(11) 0.24429(10) 0.0199(3) Uani 1 1 d . . .
C13 C 0.57801(14) -0.00297(11) 0.25456(12) 0.0242(3) Uani 1 1 d . . .
H13 H 0.6301 -0.0345 0.3093 0.029 Uiso 1 1 calc R . .
C14 C 0.49673(15) -0.06021(12) 0.18416(12) 0.0301(3) Uani 1 1 d . . .
H14 H 0.4930 -0.1307 0.1915 0.036 Uiso 1 1 calc R . .
C15 C 0.42160(16) -0.01482(13) 0.10375(13) 0.0332(4) Uani 1 1 d . . .
H15 H 0.3673 -0.0541 0.0556 0.040 Uiso 1 1 calc R . .
C16 C 0.42578(16) 0.08839(14) 0.09373(12) 0.0335(4) Uani 1 1 d . . .
H16 H 0.3738 0.1197 0.0387 0.040 Uiso 1 1 calc R . .
C17 C 0.50532(14) 0.14593(12) 0.16355(11) 0.0268(3) Uani 1 1 d . . .
H17 H 0.5073 0.2165 0.1564 0.032 Uiso 1 1 calc R . .
O7 O 1.03928(13) 0.23371(12) 0.15565(10) 0.0485(4) Uani 1 1 d . . .
H7O H 0.9823 0.2562 0.1099 0.073 Uiso 1 1 calc R . .
C18 C 1.15304(18) 0.22384(15) 0.12818(14) 0.0401(4) Uani 1 1 d . . .
H18A H 1.1568 0.2759 0.0818 0.060 Uiso 1 1 calc R . .
H18B H 1.1557 0.1578 0.0997 0.060 Uiso 1 1 calc R . .
H18C H 1.2253 0.2310 0.1841 0.060 Uiso 1 1 calc R . .
Cl1 Cl 1.22122(4) 0.21983(3) 0.52737(2) 0.02683(10) Uani 1 1 d . . .
O3 O 1.33119(14) 0.16728(11) 0.51789(13) 0.0595(4) Uani 1 1 d . . .
O4 O 1.1405(2) 0.24102(11) 0.43725(11) 0.0765(6) Uani 1 1 d . . .
O5 O 1.26178(12) 0.31343(8) 0.57746(8) 0.0317(3) Uani 1 1 d . . .
O6 O 1.15970(15) 0.15935(10) 0.58195(10) 0.0494(4) Uani 1 1 d . . .

loop_
_atom_site_aniso_label
_atom_site_aniso_U_11
_atom_site_aniso_U_22
_atom_site_aniso_U_33
_atom_site_aniso_U_23
_atom_site_aniso_U_13
_atom_site_aniso_U_12
Cu1 0.01669(12) 0.01979(13) 0.01452(12) 0.00177(9) 0.00608(9) 0.00199(9)
O1 0.0218(5) 0.0270(5) 0.0225(5) 0.0052(4) 0.0107(4) 0.0044(4)
O2 0.0197(5) 0.0322(6) 0.0217(5) 0.0050(4) 0.0106(4) 0.0032(4)
N1 0.0173(6) 0.0201(6) 0.0162(5) 0.0003(4) 0.0059(4) 0.0000(4)
N2 0.0183(6) 0.0246(6) 0.0154(6) 0.0036(5) 0.0045(5) 0.0005(5)
N3 0.0185(6) 0.0235(6) 0.0146(6) 0.0031(5) 0.0053(5) -0.0002(5)
N4 0.0173(6) 0.0238(6) 0.0190(6) 0.0030(5) 0.0067(5) 0.0043(5)
C1 0.0191(7) 0.0162(6) 0.0190(7) -0.0014(5) 0.0043(5) -0.0005(5)
C2 0.0168(6) 0.0192(7) 0.0188(6) 0.0016(5) 0.0054(5) 0.0001(5)
C3 0.0188(6) 0.0170(6) 0.0160(6) -0.0028(5) 0.0035(5) -0.0033(5)
C4 0.0176(6) 0.0216(7) 0.0178(6) -0.0028(5) 0.0059(5) -0.0016(5)
C5 0.0230(8) 0.0409(9) 0.0336(9) 0.0067(7) 0.0155(7) 0.0086(7)
C6 0.0234(7) 0.0198(7) 0.0156(6) 0.0013(5) 0.0022(5) 0.0031(5)
C7 0.0309(8) 0.0234(7) 0.0256(8) 0.0018(6) 0.0038(6) -0.0012(6)
C8 0.0531(11) 0.0197(8) 0.0277(8) 0.0010(6) 0.0025(8) 0.0003(7)
C9 0.0625(12) 0.0260(8) 0.0257(8) 0.0014(7) 0.0117(8) 0.0176(8)
C10 0.0446(10) 0.0369(9) 0.0370(9) 0.0036(8) 0.0194(8) 0.0161(8)
C11 0.0300(8) 0.0260(8) 0.0330(8) 0.0005(6) 0.0133(7) 0.0031(6)
C12 0.0160(6) 0.0243(7) 0.0206(7) -0.0027(5) 0.0069(5) 0.0005(5)
C13 0.0194(7) 0.0241(7) 0.0294(8) -0.0030(6) 0.0069(6) 0.0018(5)
C14 0.0261(8) 0.0255(8) 0.0403(9) -0.0108(7) 0.0117(7) -0.0017(6)
C15 0.0268(8) 0.0399(9) 0.0320(9) -0.0156(7) 0.0064(7) -0.0063(7)
C16 0.0284(8) 0.0447(10) 0.0238(8) -0.0017(7) 0.0004(6) -0.0016(7)
C17 0.0254(8) 0.0286(8) 0.0245(8) 0.0006(6) 0.0036(6) -0.0006(6)
O7 0.0399(7) 0.0677(10) 0.0424(8) 0.0311(7) 0.0191(6) 0.0179(7)
C18 0.0403(10) 0.0423(10) 0.0416(10) 0.0098(8) 0.0177(8) -0.0066(8)
Cl1 0.0390(2) 0.02070(17) 0.01921(17) -0.00207(13) 0.00513(15) -0.00375(14)
O3 0.0527(9) 0.0454(8) 0.0886(12) -0.0314(8) 0.0333(9) -0.0079(7)
O4 0.1276(16) 0.0306(7) 0.0373(8) 0.0017(6) -0.0372(9) -0.0108(9)
O5 0.0466(7) 0.0238(6) 0.0222(5) -0.0055(4) 0.0051(5) -0.0052(5)
O6 0.0735(10) 0.0327(7) 0.0546(9) -0.0054(6) 0.0389(8) -0.0130(7)

loop_
_atom_type_symbol
_atom_type_description
_atom_type_scat_dispersion_real
_atom_type_scat_dispersion_imag
_atom_type_scat_source
C C 0.0033 0.0016 'International Tables Vol C Tables 4.2.6.8 and 6.1.1.4'
H H 0.0000 0.0000 'International Tables Vol C Tables 4.2.6.8 and 6.1.1.4'
N N 0.0061 0.0033 'International Tables Vol C Tables 4.2.6.8 and 6.1.1.4'
O O 0.0106 0.0060 'International Tables Vol C Tables 4.2.6.8 and 6.1.1.4'
Cl Cl 0.1484 0.1585 'International Tables Vol C Tables 4.2.6.8 and 6.1.1.4'
Cu Cu 0.3201 1.2651 'International Tables Vol C Tables 4.2.6.8 and 6.1.1.4'

loop_
_geom_angle_atom_site_label_1
_geom_angle_atom_site_label_2
_geom_angle_atom_site_label_3
_geom_angle
_geom_angle_site_symmetry_1
_geom_angle_site_symmetry_3
_geom_angle_publ_flag
N4 Cu1 N4 180.0 3_756 . ?
N4 Cu1 N1 88.01(5) 3_756 3_756 ?
N4 Cu1 N1 91.99(5) . 3_756 ?
N4 Cu1 N1 91.99(5) 3_756 . ?
N4 Cu1 N1 88.01(5) . . ?
N1 Cu1 N1 180.00(6) 3_756 . ?
C4 O2 C5 117.69(12) . . ?
C3 N1 C1 105.41(11) . . ?
C3 N1 Cu1 124.70(9) . . ?
C1 N1 Cu1 129.85(9) . . ?
C3 N2 C2 109.41(11) . . ?
C3 N2 H2N 120.9(13) . . ?
C2 N2 H2N 122.3(13) . . ?
C3 N3 C4 125.43(12) . . ?
C3 N3 H3N 117.4(13) . . ?
C4 N3 H3N 116.7(13) . . ?
C4 N4 Cu1 130.49(11) . . ?
C4 N4 H4N 115.9(14) . . ?
Cu1 N4 H4N 110.8(14) . . ?
O1 C1 N1 126.58(13) . . ?
O1 C1 C2 123.60(12) . . ?
N1 C1 C2 109.82(11) . . ?
N2 C2 C6 113.02(11) . . ?
N2 C2 C12 107.93(11) . . ?
C6 C2 C12 114.17(11) . . ?
N2 C2 C1 99.10(11) . . ?
C6 C2 C1 109.69(11) . . ?
C12 C2 C1 111.95(11) . . ?
N2 C3 N3 119.38(13) . . ?
N2 C3 N1 115.25(12) . . ?
N3 C3 N1 125.37(13) . . ?
N4 C4 O2 127.49(13) . . ?
N4 C4 N3 124.19(13) . . ?
O2 C4 N3 108.32(12) . . ?
O2 C5 H5A 109.5 . . ?
O2 C5 H5B 109.5 . . ?
H5A C5 H5B 109.5 . . ?
O2 C5 H5C 109.5 . . ?
H5A C5 H5C 109.5 . . ?
H5B C5 H5C 109.5 . . ?
C7 C6 C11 119.41(14) . . ?
C7 C6 C2 120.75(13) . . ?
C11 C6 C2 119.77(13) . . ?
C6 C7 C8 120.33(16) . . ?
C6 C7 H7 119.8 . . ?
C8 C7 H7 119.8 . . ?
C9 C8 C7 120.16(16) . . ?
C9 C8 H8 119.9 . . ?
C7 C8 H8 119.9 . . ?
C8 C9 C10 119.98(16) . . ?
C8 C9 H9 120.0 . . ?
C10 C9 H9 120.0 . . ?
C9 C10 C11 120.07(17) . . ?
C9 C10 H10 120.0 . . ?
C11 C10 H10 120.0 . . ?
C10 C11 C6 120.05(16) . . ?
C10 C11 H11 120.0 . . ?
C6 C11 H11 120.0 . . ?
C13 C12 C17 119.45(14) . . ?
C13 C12 C2 121.83(13) . . ?
C17 C12 C2 118.40(13) . . ?
C12 C13 C14 119.88(15) . . ?
C12 C13 H13 120.1 . . ?
C14 C13 H13 120.1 . . ?
C15 C14 C13 120.34(15) . . ?
C15 C14 H14 119.8 . . ?
C13 C14 H14 119.8 . . ?
C14 C15 C16 119.74(15) . . ?
C14 C15 H15 120.1 . . ?
C16 C15 H15 120.1 . . ?
C17 C16 C15 120.34(16) . . ?
C17 C16 H16 119.8 . . ?
C15 C16 H16 119.8 . . ?
C16 C17 C12 120.22(15) . . ?
C16 C17 H17 119.9 . . ?
C12 C17 H17 119.9 . . ?
C18 O7 H7O 109.5 . . ?
O7 C18 H18A 109.5 . . ?
O7 C18 H18B 109.5 . . ?
H18A C18 H18B 109.5 . . ?
O7 C18 H18C 109.5 . . ?
H18A C18 H18C 109.5 . . ?
H18B C18 H18C 109.5 . . ?
O4 Cl1 O6 111.34(11) . . ?
O4 Cl1 O3 110.14(12) . . ?
O6 Cl1 O3 108.27(10) . . ?
O4 Cl1 O5 109.25(8) . . ?
O6 Cl1 O5 109.37(8) . . ?
O3 Cl1 O5 108.43(8) . . ?

loop_
_geom_bond_atom_site_label_1
_geom_bond_atom_site_label_2
_geom_bond_distance
_geom_bond_site_symmetry_2
_geom_bond_publ_flag
Cu1 N4 1.9367(13) 3_756 ?
Cu1 N4 1.9367(13) . ?
Cu1 N1 2.0396(12) 3_756 ?
Cu1 N1 2.0396(12) . ?
O1 C1 1.2135(17) . ?
O2 C4 1.3265(17) . ?
O2 C5 1.4480(18) . ?
N1 C3 1.3499(18) . ?
N1 C1 1.3955(18) . ?
N2 C3 1.3300(18) . ?
N2 C2 1.4676(18) . ?
N2 H2N 0.806(16) . ?
N3 C3 1.3424(18) . ?
N3 C4 1.3760(18) . ?
N3 H3N 0.797(16) . ?
N4 C4 1.2738(19) . ?
N4 H4N 0.80(2) . ?
C1 C2 1.5472(19) . ?
C2 C6 1.5263(19) . ?
C2 C12 1.5313(19) . ?
C5 H5A 0.9800 . ?
C5 H5B 0.9800 . ?
C5 H5C 0.9800 . ?
C6 C7 1.388(2) . ?
C6 C11 1.394(2) . ?
C7 C8 1.391(2) . ?
C7 H7 0.9500 . ?
C8 C9 1.381(3) . ?
C8 H8 0.9500 . ?
C9 C10 1.387(3) . ?
C9 H9 0.9500 . ?
C10 C11 1.392(2) . ?
C10 H10 0.9500 . ?
C11 H11 0.9500 . ?
C12 C13 1.393(2) . ?
C12 C17 1.395(2) . ?
C13 C14 1.397(2) . ?
C13 H13 0.9500 . ?
C14 C15 1.383(3) . ?
C14 H14 0.9500 . ?
C15 C16 1.389(3) . ?
C15 H15 0.9500 . ?
C16 C17 1.386(2) . ?
C16 H16 0.9500 . ?
C17 H17 0.9500 . ?
O7 C18 1.417(2) . ?
O7 H7O 0.8400 . ?
C18 H18A 0.9800 . ?
C18 H18B 0.9800 . ?
C18 H18C 0.9800 . ?
Cl1 O4 1.4070(14) . ?
Cl1 O6 1.4264(13) . ?
Cl1 O3 1.4353(15) . ?
Cl1 O5 1.4576(11) . ?

loop_
_geom_hbond_atom_site_label_D
_geom_hbond_atom_site_label_H
_geom_hbond_atom_site_label_A
_geom_hbond_distance_DH
_geom_hbond_distance_HA
_geom_hbond_distance_DA
_geom_hbond_angle_DHA
_geom_hbond_site_symmetry_A
O7 H7O O3 0.84 2.10 2.928(2) 167.6 4_565
O7 H7O O5 0.84 2.52 3.022(2) 119.5 4_565
N2 H2N O5 0.806(16) 2.035(17) 2.8278(18) 167.5(18) 4_565
N3 H3N O7 0.797(16) 1.974(17) 2.7633(18) 170.7(18) .
N4 H4N O1 0.80(2) 2.01(2) 2.7576(17) 156.3(19) 3_756

loop_
_geom_torsion_atom_site_label_1
_geom_torsion_atom_site_label_2
_geom_torsion_atom_site_label_3
_geom_torsion_atom_site_label_4
_geom_torsion
_geom_torsion_site_symmetry_1
_geom_torsion_site_symmetry_2
_geom_torsion_site_symmetry_3
_geom_torsion_site_symmetry_4
_geom_torsion_publ_flag
N4 Cu1 N1 C3 171.30(11) 3_756 . . . ?
N4 Cu1 N1 C3 -8.70(11) . . . . ?
N1 Cu1 N1 C3 -61(100) 3_756 . . . ?
N4 Cu1 N1 C1 -11.37(12) 3_756 . . . ?
N4 Cu1 N1 C1 168.63(12) . . . . ?
N1 Cu1 N1 C1 117(100) 3_756 . . . ?
N4 Cu1 N4 C4 134(100) 3_756 . . . ?
N1 Cu1 N4 C4 -164.57(14) 3_756 . . . ?
N1 Cu1 N4 C4 15.43(14) . . . . ?
C3 N1 C1 O1 -176.91(14) . . . . ?
Cu1 N1 C1 O1 5.4(2) . . . . ?
C3 N1 C1 C2 2.26(14) . . . . ?
Cu1 N1 C1 C2 -175.46(9) . . . . ?
C3 N2 C2 C6 125.79(12) . . . . ?
C3 N2 C2 C12 -106.97(13) . . . . ?
C3 N2 C2 C1 9.76(14) . . . . ?
O1 C1 C2 N2 171.96(13) . . . . ?
N1 C1 C2 N2 -7.24(14) . . . . ?
O1 C1 C2 C6 53.41(18) . . . . ?
N1 C1 C2 C6 -125.79(12) . . . . ?
O1 C1 C2 C12 -74.41(17) . . . . ?
N1 C1 C2 C12 106.39(13) . . . . ?
C2 N2 C3 N3 170.09(12) . . . . ?
C2 N2 C3 N1 -9.91(16) . . . . ?
C4 N3 C3 N2 -177.27(13) . . . . ?
C4 N3 C3 N1 2.7(2) . . . . ?
C1 N1 C3 N2 4.64(16) . . . . ?
Cu1 N1 C3 N2 -177.49(9) . . . . ?
C1 N1 C3 N3 -175.36(13) . . . . ?
Cu1 N1 C3 N3 2.51(19) . . . . ?
Cu1 N4 C4 O2 165.43(11) . . . . ?
Cu1 N4 C4 N3 -15.5(2) . . . . ?
C5 O2 C4 N4 -1.6(2) . . . . ?
C5 O2 C4 N3 179.18(12) . . . . ?
C3 N3 C4 N4 3.5(2) . . . . ?
C3 N3 C4 O2 -177.27(12) . . . . ?
N2 C2 C6 C7 -14.52(18) . . . . ?
C12 C2 C6 C7 -138.40(14) . . . . ?
C1 C2 C6 C7 95.03(15) . . . . ?
N2 C2 C6 C11 168.57(13) . . . . ?
C12 C2 C6 C11 44.68(18) . . . . ?
C1 C2 C6 C11 -81.89(16) . . . . ?
C11 C6 C7 C8 -0.6(2) . . . . ?
C2 C6 C7 C8 -177.54(14) . . . . ?
C6 C7 C8 C9 -0.3(2) . . . . ?
C7 C8 C9 C10 0.7(3) . . . . ?
C8 C9 C10 C11 -0.2(3) . . . . ?
C9 C10 C11 C6 -0.7(3) . . . . ?
C7 C6 C11 C10 1.1(2) . . . . ?
C2 C6 C11 C10 178.03(14) . . . . ?
N2 C2 C12 C13 93.67(15) . . . . ?
C6 C2 C12 C13 -139.75(14) . . . . ?
C1 C2 C12 C13 -14.37(18) . . . . ?
N2 C2 C12 C17 -79.76(15) . . . . ?
C6 C2 C12 C17 46.82(17) . . . . ?
C1 C2 C12 C17 172.20(13) . . . . ?
C17 C12 C13 C14 0.1(2) . . . . ?
C2 C12 C13 C14 -173.24(13) . . . . ?
C12 C13 C14 C15 0.7(2) . . . . ?
C13 C14 C15 C16 -0.9(3) . . . . ?
C14 C15 C16 C17 0.4(3) . . . . ?
C15 C16 C17 C12 0.4(3) . . . . ?
C13 C12 C17 C16 -0.7(2) . . . . ?
C2 C12 C17 C16 172.92(14) . . . . ?
